data_4320454
loop_
_publ_author_name
'Paul V. Bernhardt'
'Evan G. Moore'
'Mark J. Riley'

_publ_section_title
;
 Photoinduced Electron Transfer and Electronic Energy Transfer in
 Naphthyl-Appended Cyclams
;
_journal_name_full 'Inorganic Chemistry'
_journal_page_first 5799
_journal_page_last 5805
_journal_paper_doi 10.1021/ic0102586
_journal_volume 40
_journal_year 2001
_chemical_formula_sum 'C27 H44 Cl2 Cu N8 O8'
_chemical_formula_weight 743.14
_chemical_name_systematic
;
   ?
;
_space_group_IT_number 14
_symmetry_cell_setting monoclinic
_symmetry_space_group_name_Hall '-P 2ybc'
_symmetry_space_group_name_H-M 'P 1 21/c 1'
_atom_sites_solution_hydrogens geom
_atom_sites_solution_primary Patterson
_atom_sites_solution_secondary difmap
_audit_creation_method SHELXL-97
_cell_angle_alpha 90.00
_cell_angle_beta 97.81(2)
_cell_angle_gamma 90.00
_cell_formula_units_Z 4
_cell_length_a 8.185(3)
_cell_length_b 34.853(7)
_cell_length_c 12.178(6)
_cell_measurement_reflns_used 25
_cell_measurement_temperature 296(2)
_cell_measurement_theta_max 14
_cell_measurement_theta_min 10
_cell_volume 3442(2)
_computing_cell_refinement 'SET4 in CAD4'
_computing_data_collection CAD4
_computing_data_reduction XCAD4
_computing_molecular_graphics PLATON
_computing_publication_material WINGX
_computing_structure_refinement 'SHELXL-97 (Sheldrick, 1997)'
_computing_structure_solution SHELXS
_diffrn_ambient_temperature 296(2)
_diffrn_measured_fraction_theta_full 0.893
_diffrn_measured_fraction_theta_max 0.893
_diffrn_measurement_device_type CAD4
_diffrn_measurement_method \w-2\q-scans
_diffrn_radiation_monochromator graphite
_diffrn_radiation_source 'fine-focus sealed tube'
_diffrn_radiation_type MoK\a
_diffrn_radiation_wavelength 0.71073
_diffrn_reflns_av_R_equivalents 0.0685
_diffrn_reflns_av_sigmaI/netI 0.1675
_diffrn_reflns_limit_h_max 7
_diffrn_reflns_limit_h_min -5
_diffrn_reflns_limit_k_max 41
_diffrn_reflns_limit_k_min -6
_diffrn_reflns_limit_l_max 14
_diffrn_reflns_limit_l_min -14
_diffrn_reflns_number 5912
_diffrn_reflns_theta_full 24.97
_diffrn_reflns_theta_max 24.97
_diffrn_reflns_theta_min 1.79
_diffrn_standards_interval_time 7200
_diffrn_standards_number 3
_exptl_absorpt_coefficient_mu 0.847
_exptl_absorpt_correction_T_max 0.8035
_exptl_absorpt_correction_T_min 0.6623
_exptl_absorpt_correction_type \y-scans
_exptl_crystal_colour red
_exptl_crystal_density_diffrn 1.434
_exptl_crystal_density_method 'not measured'
_exptl_crystal_description prism
_exptl_crystal_F_000 1556
_exptl_crystal_size_max 0.53
_exptl_crystal_size_mid 0.30
_exptl_crystal_size_min 0.27
_refine_diff_density_max 0.663
_refine_diff_density_min -0.494
_refine_diff_density_rms 0.095
_refine_ls_extinction_method none
_refine_ls_goodness_of_fit_ref 0.981
_refine_ls_hydrogen_treatment constr
_refine_ls_matrix_type full
_refine_ls_number_parameters 432
_refine_ls_number_reflns 5407
_refine_ls_number_restraints 0
_refine_ls_restrained_S_all 0.981
_refine_ls_R_factor_all 0.2139
_refine_ls_R_factor_gt 0.0689
_refine_ls_shift/su_max 3.899
_refine_ls_shift/su_mean 0.010
_refine_ls_structure_factor_coef Fsqd
_refine_ls_weighting_details 'calc w=1/[\s^2^(Fo^2^)+(0.1064P)^2^+0.0000P] where P=(Fo^2^+2Fc^2^)/3'
_refine_ls_weighting_scheme calc
_refine_ls_wR_factor_gt 0.1624
_refine_ls_wR_factor_ref 0.2288
_reflns_number_gt 2129
_reflns_number_total 5407
_reflns_threshold_expression >2sigma(I)
_cod_data_source_file ic0102586_2.cif
_cod_data_source_block em11b
_cod_database_code 4320454

loop_
_symmetry_equiv_pos_as_xyz
'x, y, z'
'-x, y+1/2, -z+1/2'
'-x, -y, -z'
'x, -y-1/2, z-1/2'

loop_
_atom_site_label
_atom_site_type_symbol
_atom_site_fract_x
_atom_site_fract_y
_atom_site_fract_z
_atom_site_U_iso_or_equiv
_atom_site_adp_type
_atom_site_occupancy
_atom_site_symmetry_multiplicity
_atom_site_calc_flag
_atom_site_refinement_flags
_atom_site_disorder_assembly
_atom_site_disorder_group
Cu1 Cu 0.13720(15) 0.14763(3) 0.43858(9) 0.0441(4) Uani 1 1 d . . .
Cl1 Cl 0.3839(5) 0.03037(9) 0.6908(3) 0.0744(9) Uani 1 1 d . . .
C1 C -0.0800(12) 0.2090(3) 0.5804(7) 0.046(2) Uani 1 1 d . . .
C2 C -0.1672(12) 0.1893(3) 0.4774(7) 0.049(2) Uani 1 1 d . . .
H2A H -0.2140 0.1653 0.4987 0.059 Uiso 1 1 calc R . .
H2B H -0.2573 0.2055 0.4444 0.059 Uiso 1 1 calc R . .
C3 C -0.1481(14) 0.1640(3) 0.2923(8) 0.069(3) Uani 1 1 d . . .
H3A H -0.2178 0.1434 0.3127 0.083 Uiso 1 1 calc R . .
H3B H -0.2182 0.1832 0.2518 0.083 Uiso 1 1 calc R . .
C4 C -0.0301(14) 0.1488(3) 0.2212(8) 0.071(3) Uani 1 1 d . . .
H4A H -0.0886 0.1339 0.1610 0.085 Uiso 1 1 calc R . .
H4B H 0.0252 0.1699 0.1894 0.085 Uiso 1 1 calc R . .
C5 C 0.2325(14) 0.1169(3) 0.2277(8) 0.060(3) Uani 1 1 d . . .
H5A H 0.2824 0.1411 0.2113 0.072 Uiso 1 1 calc R . .
H5B H 0.1926 0.1046 0.1577 0.072 Uiso 1 1 calc R . .
C6 C 0.3624(14) 0.0918(3) 0.2904(8) 0.058(3) Uani 1 1 d . . .
C7 C 0.4516(12) 0.1116(3) 0.3921(8) 0.056(3) Uani 1 1 d . . .
H7A H 0.5441 0.0958 0.4226 0.067 Uiso 1 1 calc R . .
H7B H 0.4959 0.1357 0.3693 0.067 Uiso 1 1 calc R . .
C8 C 0.4445(14) 0.1390(3) 0.5761(8) 0.063(3) Uani 1 1 d . . .
H8A H 0.5033 0.1610 0.5520 0.076 Uiso 1 1 calc R . .
H8B H 0.5239 0.1216 0.6159 0.076 Uiso 1 1 calc R . .
C9 C 0.3185(14) 0.1520(3) 0.6506(8) 0.063(3) Uani 1 1 d . . .
H9A H 0.2702 0.1298 0.6818 0.076 Uiso 1 1 calc R . .
H9B H 0.3724 0.1675 0.7111 0.076 Uiso 1 1 calc R . .
C10 C 0.0490(12) 0.1834(2) 0.6444(7) 0.047(2) Uani 1 1 d . . .
H10A H 0.0906 0.1959 0.7137 0.056 Uiso 1 1 calc R . .
H10B H -0.0029 0.1596 0.6620 0.056 Uiso 1 1 calc R . .
C11 C 0.4905(14) 0.0843(3) 0.2123(10) 0.084(4) Uani 1 1 d . . .
H11A H 0.5764 0.0682 0.2488 0.125 Uiso 1 1 calc R . .
H11B H 0.5368 0.1082 0.1925 0.125 Uiso 1 1 calc R . .
H11C H 0.4384 0.0717 0.1466 0.125 Uiso 1 1 calc R . .
C12 C -0.2098(13) 0.2189(3) 0.6554(8) 0.067(3) Uani 1 1 d . . .
H12A H -0.2925 0.2352 0.6158 0.100 Uiso 1 1 calc R . .
H12B H -0.1579 0.2321 0.7201 0.100 Uiso 1 1 calc R . .
H12C H -0.2602 0.1958 0.6772 0.100 Uiso 1 1 calc R . .
N1 N -0.0561(9) 0.1814(2) 0.3936(5) 0.0456(19) Uani 1 1 d . . .
H1 H -0.0165 0.2044 0.3736 0.055 Uiso 1 1 calc R . .
N2 N 0.0906(9) 0.1248(2) 0.2873(6) 0.047(2) Uani 1 1 d . . .
H2 H 0.0406 0.1018 0.2953 0.057 Uiso 1 1 calc R . .
N3 N 0.3503(10) 0.1195(2) 0.4795(6) 0.052(2) Uani 1 1 d . . .
H3 H 0.3223 0.0961 0.5047 0.062 Uiso 1 1 calc R . .
N4 N 0.1894(9) 0.1745(2) 0.5840(5) 0.0409(19) Uani 1 1 d . . .
H4 H 0.2359 0.1973 0.5697 0.049 Uiso 1 1 calc R . .
N5 N 0.0100(10) 0.2426(2) 0.5473(6) 0.047(2) Uani 1 1 d . . .
H5C H 0.0688 0.2520 0.6093 0.057 Uiso 1 1 d R . .
N6 N 0.2876(12) 0.0571(2) 0.3279(8) 0.081(3) Uani 1 1 d . . .
H6A H 0.3646 0.0420 0.3642 0.097 Uiso 1 1 d R . .
H6B H 0.2364 0.0445 0.2694 0.097 Uiso 1 1 d R . .
C13 C -0.0890(12) 0.2742(2) 0.4944(8) 0.055(3) Uani 1 1 d . . .
H13A H -0.1647 0.2831 0.5436 0.065 Uiso 1 1 calc R . .
H13B H -0.1538 0.2650 0.4269 0.065 Uiso 1 1 calc R . .
C14 C 0.0196(14) 0.3077(2) 0.4664(7) 0.046(2) Uani 1 1 d . . .
C15 C -0.0602(14) 0.3416(3) 0.4240(7) 0.048(3) Uani 1 1 d . . .
C16 C -0.2329(14) 0.3457(3) 0.4037(7) 0.060(3) Uani 1 1 d . . .
H16 H -0.2994 0.3254 0.4197 0.072 Uiso 1 1 calc R . .
C19 C -0.0390(17) 0.4073(3) 0.3544(8) 0.070(3) Uani 1 1 d . . .
H19 H 0.0255 0.4280 0.3382 0.084 Uiso 1 1 calc R . .
C20 C 0.0347(14) 0.3731(3) 0.3979(7) 0.051(3) Uani 1 1 d . . .
C21 C 0.2070(17) 0.3704(3) 0.4187(8) 0.064(3) Uani 1 1 d . . .
H21 H 0.2715 0.3914 0.4052 0.076 Uiso 1 1 calc R . .
C22 C 0.2812(14) 0.3371(3) 0.4587(8) 0.063(3) Uani 1 1 d . . .
H22 H 0.3956 0.3354 0.4713 0.075 Uiso 1 1 calc R . .
C23 C 0.1834(14) 0.3055(3) 0.4809(7) 0.049(2) Uani 1 1 d . . .
H23 H 0.2344 0.2827 0.5060 0.058 Uiso 1 1 calc R . .
C24 C -0.1296(14) 0.0328(3) 0.5827(9) 0.080(4) Uani 1 1 d . . .
H24A H -0.0448 0.0236 0.6386 0.120 Uiso 1 1 calc R . .
H24B H -0.1476 0.0145 0.5233 0.120 Uiso 1 1 calc R . .
H24C H -0.2299 0.0363 0.6142 0.120 Uiso 1 1 calc R . .
C25 C -0.0791(14) 0.0693(3) 0.5400(9) 0.064(3) Uani 1 1 d . . .
N8 N 0.961(3) 0.0453(6) 0.1440(14) 0.240(11) Uani 1 1 d . . .
C26 C 0.732(2) 0.0110(5) 0.0287(12) 0.150(7) Uani 1 1 d . . .
H26A H 0.6457 0.0067 0.0733 0.226 Uiso 1 1 calc R . .
H26B H 0.7678 -0.0131 0.0022 0.226 Uiso 1 1 calc R . .
H26C H 0.6915 0.0270 -0.0332 0.226 Uiso 1 1 calc R . .
C27 C 0.865(2) 0.0292(6) 0.0927(13) 0.159(8) Uani 1 1 d . . .
N7 N -0.0365(12) 0.0976(3) 0.5092(8) 0.078(3) Uani 1 1 d . . .
O1 O 0.303(3) 0.0587(4) 0.721(2) 0.348(19) Uani 1.00(4) 1 d . A 1
O2 O 0.458(2) 0.0439(4) 0.6022(11) 0.205(10) Uani 1.00(3) 1 d P A 1
O3 O 0.5032(17) 0.0199(4) 0.7718(10) 0.193(7) Uani 1 1 d . A 1
O4 O 0.2932(18) -0.0015(4) 0.6702(11) 0.196(6) Uani 1 1 d . A .
Cl2 Cl 0.3853(4) 0.27053(7) 0.8080(2) 0.0592(8) Uani 1 1 d . . .
O5 O 0.4735(11) 0.2956(2) 0.7463(8) 0.112(3) Uani 1 1 d . B .
O6 O 0.2082(18) 0.2666(7) 0.7727(13) 0.154(9) Uani 0.72(2) 1 d P B 1
O7 O 0.459(3) 0.2358(4) 0.822(2) 0.201(14) Uani 0.72(2) 1 d P B 1
O8 O 0.387(2) 0.2880(5) 0.9134(12) 0.154(9) Uani 0.72(2) 1 d P B 1
O8' O 0.248(5) 0.2870(9) 0.827(3) 0.085(13) Uiso 0.28(2) 1 d P B 2
O6' O 0.347(4) 0.2431(9) 0.726(2) 0.073(12) Uiso 0.28(2) 1 d P B 2
O7' O 0.474(4) 0.2559(9) 0.898(2) 0.059(11) Uiso 0.28(2) 1 d P B 2
C17 C -0.3056(16) 0.3791(3) 0.3609(9) 0.075(3) Uani 1 1 d . . .
H17 H -0.4198 0.3812 0.3482 0.090 Uiso 1 1 calc R . .
C18 C -0.206(2) 0.4096(4) 0.3367(9) 0.087(4) Uani 1 1 d . . .
H18 H -0.2560 0.4321 0.3077 0.104 Uiso 1 1 calc R . .

loop_
_atom_site_aniso_label
_atom_site_aniso_U_11
_atom_site_aniso_U_22
_atom_site_aniso_U_33
_atom_site_aniso_U_23
_atom_site_aniso_U_13
_atom_site_aniso_U_12
Cu1 0.0449(8) 0.0501(7) 0.0370(6) 0.0028(5) 0.0050(5) -0.0006(6)
Cl1 0.091(2) 0.0534(17) 0.077(2) 0.0088(15) 0.0042(19) 0.0000(18)
C1 0.051(7) 0.050(6) 0.038(5) -0.002(4) 0.013(5) 0.006(5)
C2 0.054(7) 0.051(6) 0.046(5) 0.006(4) 0.019(5) -0.001(5)
C3 0.074(9) 0.079(7) 0.049(6) -0.002(5) -0.010(6) 0.019(6)
C4 0.072(8) 0.097(8) 0.042(6) -0.008(6) 0.002(6) 0.009(7)
C5 0.073(8) 0.064(7) 0.046(6) -0.010(5) 0.023(6) -0.002(6)
C6 0.072(8) 0.043(6) 0.062(7) -0.005(5) 0.024(6) 0.004(6)
C7 0.041(7) 0.052(6) 0.078(7) 0.002(5) 0.020(6) 0.001(5)
C8 0.071(8) 0.063(7) 0.051(6) -0.003(5) -0.005(6) -0.007(6)
C9 0.082(9) 0.058(6) 0.046(6) 0.005(5) -0.005(6) 0.001(6)
C10 0.053(7) 0.042(5) 0.045(5) -0.001(4) 0.007(5) -0.012(5)
C11 0.082(10) 0.073(8) 0.103(9) -0.013(7) 0.039(8) 0.020(7)
C12 0.079(9) 0.074(7) 0.049(6) -0.007(5) 0.017(6) 0.009(6)
N1 0.043(5) 0.055(5) 0.038(4) 0.000(3) -0.001(4) -0.001(4)
N2 0.046(5) 0.055(5) 0.040(4) 0.001(4) 0.003(4) -0.007(4)
N3 0.048(6) 0.050(5) 0.058(5) 0.005(4) 0.011(4) -0.009(4)
N4 0.040(5) 0.047(4) 0.036(4) 0.009(3) 0.006(4) -0.009(4)
N5 0.053(5) 0.047(4) 0.043(4) 0.008(4) 0.012(4) -0.002(4)
N6 0.099(8) 0.043(5) 0.101(7) -0.004(5) 0.018(6) -0.009(5)
C13 0.066(8) 0.051(6) 0.047(6) 0.003(5) 0.010(5) -0.007(6)
C14 0.059(8) 0.045(6) 0.035(5) -0.007(4) 0.009(5) 0.000(5)
C15 0.062(8) 0.048(6) 0.034(5) 0.005(4) 0.005(5) 0.001(5)
C16 0.070(9) 0.061(7) 0.048(6) -0.002(5) 0.001(6) 0.011(6)
C19 0.091(11) 0.056(7) 0.062(7) 0.011(6) 0.009(7) 0.006(7)
C20 0.063(8) 0.055(7) 0.037(5) -0.001(5) 0.011(5) 0.005(6)
C21 0.099(11) 0.050(6) 0.044(6) 0.003(5) 0.017(6) -0.010(7)
C22 0.061(8) 0.080(8) 0.050(6) 0.000(6) 0.023(6) 0.000(7)
C23 0.053(8) 0.048(6) 0.048(6) 0.008(4) 0.018(5) 0.000(5)
C24 0.066(8) 0.072(7) 0.104(9) -0.003(7) 0.017(7) -0.022(7)
C25 0.064(9) 0.067(8) 0.066(7) -0.008(6) 0.027(6) -0.023(7)
N8 0.25(2) 0.31(2) 0.135(14) 0.003(15) -0.064(14) -0.162(19)
C26 0.129(15) 0.214(19) 0.101(12) 0.005(12) -0.011(11) -0.068(14)
C27 0.167(19) 0.22(2) 0.077(11) 0.011(12) -0.013(11) -0.123(16)
N7 0.083(8) 0.071(6) 0.084(7) 0.005(5) 0.027(6) -0.012(6)
O1 0.42(3) 0.120(13) 0.57(4) -0.043(17) 0.28(3) 0.075(16)
O2 0.26(2) 0.215(15) 0.157(12) 0.065(10) 0.098(12) 0.019(12)
O3 0.189(12) 0.192(13) 0.169(11) 0.067(10) -0.084(10) -0.068(11)
O4 0.225(14) 0.119(9) 0.219(14) 0.001(9) -0.060(11) -0.061(10)
Cl2 0.056(2) 0.0550(16) 0.0657(18) -0.0097(14) 0.0045(15) -0.0054(15)
O5 0.104(7) 0.091(6) 0.151(8) 0.022(6) 0.051(6) -0.013(6)
O6 0.085(13) 0.26(2) 0.102(12) 0.015(13) -0.056(9) -0.063(12)
O7 0.23(2) 0.052(9) 0.37(4) 0.042(13) 0.22(2) 0.082(11)
O8 0.178(18) 0.181(17) 0.115(12) -0.097(11) 0.063(12) -0.070(14)
C17 0.076(9) 0.076(8) 0.067(8) 0.007(6) -0.006(7) 0.023(8)
C18 0.122(13) 0.057(8) 0.074(8) 0.006(6) -0.011(9) 0.025(9)

loop_
_atom_type_symbol
_atom_type_description
_atom_type_scat_dispersion_real
_atom_type_scat_dispersion_imag
_atom_type_scat_source
C C 0.0033 0.0016 'International Tables Vol C Tables 4.2.6.8 and 6.1.1.4'
H H 0.0000 0.0000 'International Tables Vol C Tables 4.2.6.8 and 6.1.1.4'
N N 0.0061 0.0033 'International Tables Vol C Tables 4.2.6.8 and 6.1.1.4'
O O 0.0106 0.0060 'International Tables Vol C Tables 4.2.6.8 and 6.1.1.4'
Cl Cl 0.1484 0.1585 'International Tables Vol C Tables 4.2.6.8 and 6.1.1.4'
Cu Cu 0.3201 1.2651 'International Tables Vol C Tables 4.2.6.8 and 6.1.1.4'

loop_
_geom_angle_atom_site_label_1
_geom_angle_atom_site_label_2
_geom_angle_atom_site_label_3
_geom_angle
_geom_angle_site_symmetry_1
_geom_angle_site_symmetry_3
_geom_angle_publ_flag
N1 Cu1 N2 86.4(3) . . ?
N1 Cu1 N4 91.9(3) . . ?
N2 Cu1 N4 175.3(3) . . ?
N1 Cu1 N3 172.4(3) . . ?
N2 Cu1 N3 94.9(3) . . ?
N4 Cu1 N3 86.2(3) . . ?
N1 Cu1 N7 92.3(3) . . ?
N2 Cu1 N7 89.6(3) . . ?
N4 Cu1 N7 94.9(3) . . ?
N3 Cu1 N7 95.2(3) . . ?
O1 Cl1 O4 113.6(12) . . ?
O1 Cl1 O3 110.7(14) . . ?
O4 Cl1 O3 103.9(8) . . ?
O1 Cl1 O2 105.2(11) . . ?
O4 Cl1 O2 115.0(9) . . ?
O3 Cl1 O2 108.4(9) . . ?
N5 C1 C10 105.7(7) . . ?
N5 C1 C2 109.3(7) . . ?
C10 C1 C2 112.1(7) . . ?
N5 C1 C12 113.3(7) . . ?
C10 C1 C12 108.6(7) . . ?
C2 C1 C12 108.0(8) . . ?
N1 C2 C1 112.8(7) . . ?
C4 C3 N1 109.6(9) . . ?
N2 C4 C3 109.4(8) . . ?
N2 C5 C6 114.1(8) . . ?
N6 C6 C5 110.1(9) . . ?
N6 C6 C7 107.4(8) . . ?
C5 C6 C7 112.3(8) . . ?
N6 C6 C11 113.7(8) . . ?
C5 C6 C11 106.4(8) . . ?
C7 C6 C11 107.0(9) . . ?
N3 C7 C6 115.0(8) . . ?
N3 C8 C9 106.6(8) . . ?
N4 C9 C8 108.8(7) . . ?
N4 C10 C1 113.8(7) . . ?
C2 N1 C3 111.0(7) . . ?
C2 N1 Cu1 117.4(5) . . ?
C3 N1 Cu1 106.3(6) . . ?
C4 N2 C5 110.9(7) . . ?
C4 N2 Cu1 108.2(6) . . ?
C5 N2 Cu1 117.6(6) . . ?
C7 N3 C8 112.2(8) . . ?
C7 N3 Cu1 118.1(6) . . ?
C8 N3 Cu1 108.3(6) . . ?
C9 N4 C10 112.8(7) . . ?
C9 N4 Cu1 106.9(5) . . ?
C10 N4 Cu1 116.9(5) . . ?
C13 N5 C1 116.9(7) . . ?
N5 C13 C14 111.5(8) . . ?
C23 C14 C15 120.2(9) . . ?
C23 C14 C13 122.1(9) . . ?
C15 C14 C13 117.7(9) . . ?
C20 C15 C16 116.9(9) . . ?
C20 C15 C14 119.6(10) . . ?
C16 C15 C14 123.5(9) . . ?
C17 C16 C15 121.6(11) . . ?
C18 C19 C20 118.7(11) . . ?
C21 C20 C15 118.6(9) . . ?
C21 C20 C19 119.7(11) . . ?
C15 C20 C19 121.7(11) . . ?
C22 C21 C20 120.7(10) . . ?
C21 C22 C23 119.7(11) . . ?
C14 C23 C22 121.1(10) . . ?
N7 C25 C24 178.1(13) . . ?
N8 C27 C26 175(3) . . ?
C25 N7 Cu1 161.7(10) . . ?
O8' Cl2 O7' 114(2) . . ?
O8' Cl2 O7 138.3(16) . . ?
O7' Cl2 O7 50.7(14) . . ?
O8' Cl2 O6' 108(2) . . ?
O7' Cl2 O6' 111.8(19) . . ?
O7 Cl2 O6' 62.0(14) . . ?
O8' Cl2 O5 109.6(14) . . ?
O7' Cl2 O5 114.6(12) . . ?
O7 Cl2 O5 111.8(8) . . ?
O6' Cl2 O5 97.4(14) . . ?
O8' Cl2 O8 63.7(17) . . ?
O7' Cl2 O8 58.7(14) . . ?
O7 Cl2 O8 108.4(14) . . ?
O6' Cl2 O8 156.8(14) . . ?
O5 Cl2 O8 105.8(7) . . ?
O8' Cl2 O6 41.6(16) . . ?
O7' Cl2 O6 127.7(13) . . ?
O7 Cl2 O6 111.2(13) . . ?
O6' Cl2 O6 66.7(14) . . ?
O5 Cl2 O6 117.4(8) . . ?
O8 Cl2 O6 101.2(10) . . ?
C16 C17 C18 119.4(12) . . ?
C19 C18 C17 121.6(11) . . ?

loop_
_geom_bond_atom_site_label_1
_geom_bond_atom_site_label_2
_geom_bond_distance
_geom_bond_site_symmetry_2
_geom_bond_publ_flag
Cu1 N1 1.989(7) . ?
Cu1 N2 1.996(7) . ?
Cu1 N4 1.997(7) . ?
Cu1 N3 2.004(8) . ?
Cu1 N7 2.476(10) . ?
Cl1 O1 1.271(14) . ?
Cl1 O4 1.340(11) . ?
Cl1 O3 1.341(11) . ?
Cl1 O2 1.388(12) . ?
C1 N5 1.471(11) . ?
C1 C10 1.514(12) . ?
C1 C2 1.519(12) . ?
C1 C12 1.532(12) . ?
C2 N1 1.481(11) . ?
C3 C4 1.480(14) . ?
C3 N1 1.486(11) . ?
C4 N2 1.452(12) . ?
C5 N2 1.476(12) . ?
C5 C6 1.502(13) . ?
C6 N6 1.459(12) . ?
C6 C7 1.515(13) . ?
C6 C11 1.531(13) . ?
C7 N3 1.462(11) . ?
C8 N3 1.483(11) . ?
C8 C9 1.531(14) . ?
C9 N4 1.468(11) . ?
C10 N4 1.480(11) . ?
N5 C13 1.463(10) . ?
C13 C14 1.533(12) . ?
C14 C23 1.331(13) . ?
C14 C15 1.415(12) . ?
C15 C20 1.407(13) . ?
C15 C16 1.409(14) . ?
C16 C17 1.375(13) . ?
C19 C18 1.361(16) . ?
C19 C20 1.407(13) . ?
C20 C21 1.402(14) . ?
C21 C22 1.366(13) . ?
C22 C23 1.410(13) . ?
C24 C25 1.454(14) . ?
C25 N7 1.129(12) . ?
N8 C27 1.090(17) . ?
C26 C27 1.403(19) . ?
Cl2 O8' 1.31(4) . ?
Cl2 O7' 1.33(3) . ?
Cl2 O7 1.352(12) . ?
Cl2 O6' 1.38(3) . ?
Cl2 O5 1.413(8) . ?
Cl2 O8 1.419(12) . ?
Cl2 O6 1.461(13) . ?
C17 C18 1.394(16) . ?
